data_1563991
loop_
_publ_author_name
'Marandi, Farzin'
'Moeini, Keyvan'
'Alizadeh, Fereshteh'
'Mardani, Zahra'
'Quah, Ching Kheng'
'Loh, Wan-Sin'
'Woollins, J. Derek'

_publ_section_title
;
 Treatment of cadmium(II) and zinc(II) with N2-donor linkages in presence
 of \b-diketone ligand; supported by structural, spectral, theoretical and
 docking studies
;
_journal_name_full 'Inorganica Chimica Acta'
_journal_page_first 717
_journal_page_last 725
_journal_paper_doi 10.1016/j.ica.2018.07.014
_journal_volume 482
_journal_year 2018
_chemical_formula_moiety 'C17 H16 O4'
_chemical_formula_sum 'C17 H16 O4'
_chemical_formula_weight 284.30
_space_group_crystal_system monoclinic
_space_group_IT_number 14
_space_group_name_Hall '-P 2yn'
_space_group_name_H-M_alt 'P 1 21/n 1'
_atom_sites_solution_hydrogens mixed
_audit_creation_method SHELXL-2014/7
_cell_angle_alpha 90
_cell_angle_beta 90.758(3)
_cell_angle_gamma 90
_cell_formula_units_Z 4
_cell_length_a 4.1858(6)
_cell_length_b 10.2691(16)
_cell_length_c 32.589(5)
_cell_measurement_reflns_used 3867
_cell_measurement_temperature 296(2)
_cell_measurement_theta_max 22.41
_cell_measurement_theta_min 2.34
_cell_volume 1400.7(4)
_computing_cell_refinement 'SAINT (Bruker, 2009)'
_computing_data_collection 'APEX2 (Bruker, 2009)'
_computing_data_reduction 'SAINT (Bruker, 2009)'
_computing_molecular_graphics
;
SHELXTL (Sheldrick, 2008)
;
_computing_publication_material
;
PLATON (Spek, 2009)
;
_computing_structure_refinement 'SHELXL-2014 (Sheldrick, 2015)'
_computing_structure_solution 'SHELXS-2013 (Sheldrick, 2008)'
_diffrn_ambient_temperature 296(2)
_diffrn_measured_fraction_theta_full 0.999
_diffrn_measured_fraction_theta_max 0.996
_diffrn_measurement_device_type 'Bruker APEX Duo CCD area detector'
_diffrn_measurement_method '\f and \w scans'
_diffrn_radiation_monochromator graphite
_diffrn_radiation_source 'fine-focus sealed tube'
_diffrn_radiation_type MoK\a
_diffrn_radiation_wavelength 0.71073
_diffrn_reflns_av_R_equivalents 0.0356
_diffrn_reflns_av_unetI/netI 0.0228
_diffrn_reflns_Laue_measured_fraction_full 0.999
_diffrn_reflns_Laue_measured_fraction_max 0.996
_diffrn_reflns_limit_h_max 5
_diffrn_reflns_limit_h_min -5
_diffrn_reflns_limit_k_max 13
_diffrn_reflns_limit_k_min -13
_diffrn_reflns_limit_l_max 44
_diffrn_reflns_limit_l_min -44
_diffrn_reflns_number 28663
_diffrn_reflns_point_group_measured_fraction_full 0.999
_diffrn_reflns_point_group_measured_fraction_max 0.996
_diffrn_reflns_theta_full 25.242
_diffrn_reflns_theta_max 29.035
_diffrn_reflns_theta_min 2.079
_exptl_absorpt_coefficient_mu 0.096
_exptl_absorpt_correction_T_max 0.9447
_exptl_absorpt_correction_T_min 0.8906
_exptl_absorpt_correction_type multi-scan
_exptl_absorpt_process_details '(<i>SADABS</i>; Bruker, 2009)'
_exptl_crystal_colour 'pale yellow'
_exptl_crystal_density_diffrn 1.348
_exptl_crystal_description block
_exptl_crystal_F_000 600
_exptl_crystal_size_max 0.777
_exptl_crystal_size_mid 0.257
_exptl_crystal_size_min 0.143
_refine_diff_density_max 0.116
_refine_diff_density_min -0.140
_refine_diff_density_rms 0.032
_refine_ls_extinction_coef .
_refine_ls_extinction_method none
_refine_ls_goodness_of_fit_ref 1.044
_refine_ls_hydrogen_treatment mixed
_refine_ls_matrix_type full
_refine_ls_number_parameters 196
_refine_ls_number_reflns 3717
_refine_ls_number_restraints 1
_refine_ls_restrained_S_all 1.050
_refine_ls_R_factor_all 0.0865
_refine_ls_R_factor_gt 0.0472
_refine_ls_shift/su_max 0.000
_refine_ls_shift/su_mean 0.000
_refine_ls_structure_factor_coef Fsqd
_refine_ls_weighting_details 'w=1/[\s^2^(Fo^2^)+(0.0666P)^2^+0.0884P] where P=(Fo^2^+2Fc^2^)/3'
_refine_ls_weighting_scheme calc
_refine_ls_wR_factor_gt 0.1270
_refine_ls_wR_factor_ref 0.1496
_reflns_Friedel_coverage 0.000
_reflns_Friedel_fraction_full .
_reflns_Friedel_fraction_max .
_reflns_number_gt 2076
_reflns_number_total 3717
_reflns_threshold_expression 'I > 2\s(I)'
_cod_data_source_file ICA-2018-482-717.cif
_cod_data_source_block mo_fa12_0m
_cod_original_sg_symbol_H-M 'P 21/n'
_cod_database_code 1563991
_shelx_shelxl_version_number 2014/7
_shelx_space_group_comment
;
The symmetry employed for this shelxl refinement is uniquely defined
by the following loop, which should always be used as a source of
symmetry information in preference to the above space-group names.
They are only intended as comments.
;
_shelx_estimated_absorpt_t_min 0.929
_shelx_estimated_absorpt_t_max 0.986

loop_
_space_group_symop_operation_xyz
'x, y, z'
'-x+1/2, y+1/2, -z+1/2'
'-x, -y, -z'
'x-1/2, -y-1/2, z-1/2'

loop_
_atom_site_label
_atom_site_type_symbol
_atom_site_fract_x
_atom_site_fract_y
_atom_site_fract_z
_atom_site_U_iso_or_equiv
_atom_site_adp_type
_atom_site_occupancy
_atom_site_site_symmetry_order
_atom_site_calc_flag
_atom_site_refinement_flags_posn
_atom_site_refinement_flags_adp
_atom_site_refinement_flags_occupancy
_atom_site_disorder_assembly
_atom_site_disorder_group
O1 O 0.0814(3) 0.66699(11) 0.34506(4) 0.0844(4) Uani 1 1 d D . . . .
O2 O 0.3579(3) 0.59731(11) 0.40831(3) 0.0838(4) Uani 1 1 d . . . . .
O3 O -0.1707(3) 0.52455(11) 0.16126(3) 0.0795(4) Uani 1 1 d . . . . .
O4 O 1.1721(3) 0.13414(12) 0.48182(4) 0.0886(4) Uani 1 1 d . . . . .
C1 C 0.1889(4) 0.44302(14) 0.26047(4) 0.0605(4) Uani 1 1 d . . . . .
H1A H 0.3163 0.3792 0.2726 0.073 Uiso 1 1 calc R U . . .
C2 C 0.1104(4) 0.43194(14) 0.21956(4) 0.0609(4) Uani 1 1 d . . . . .
H2A H 0.1849 0.3619 0.2043 0.073 Uiso 1 1 calc R U . . .
C3 C -0.0799(4) 0.52570(14) 0.20124(5) 0.0612(4) Uani 1 1 d . . . . .
C4 C -0.1899(4) 0.62815(15) 0.22436(5) 0.0695(4) Uani 1 1 d . . . . .
H4A H -0.3202 0.6910 0.2122 0.083 Uiso 1 1 calc R U . . .
C5 C -0.1092(4) 0.63825(14) 0.26495(5) 0.0671(4) Uani 1 1 d . . . . .
H5A H -0.1853 0.7083 0.2801 0.080 Uiso 1 1 calc R U . . .
C6 C 0.0846(3) 0.54585(13) 0.28420(4) 0.0576(4) Uani 1 1 d . . . . .
C7 C 0.1774(4) 0.56227(14) 0.32738(5) 0.0622(4) Uani 1 1 d . . . . .
C8 C 0.3614(4) 0.47241(15) 0.34904(4) 0.0627(4) Uani 1 1 d . . . . .
H8A H 0.4274 0.3968 0.3359 0.075 Uiso 1 1 calc R U . . .
C9 C 0.4496(4) 0.49242(15) 0.38983(5) 0.0635(4) Uani 1 1 d . . . . .
C10 C 0.6411(4) 0.39987(14) 0.41383(4) 0.0611(4) Uani 1 1 d . . . . .
C11 C 0.7001(4) 0.42216(17) 0.45501(5) 0.0704(4) Uani 1 1 d . . . . .
H11A H 0.6200 0.4974 0.4670 0.084 Uiso 1 1 calc R U . . .
C12 C 0.8740(4) 0.33642(18) 0.47893(5) 0.0737(5) Uani 1 1 d . . . . .
H12A H 0.9084 0.3534 0.5067 0.088 Uiso 1 1 calc R U . . .
C13 C 0.9960(4) 0.22561(17) 0.46148(5) 0.0691(4) Uani 1 1 d . . . . .
C14 C 0.9421(4) 0.20201(17) 0.42043(5) 0.0730(4) Uani 1 1 d . . . . .
H14A H 1.0256 0.1274 0.4085 0.088 Uiso 1 1 calc R U . . .
C15 C 0.7677(4) 0.28689(16) 0.39717(5) 0.0693(4) Uani 1 1 d . . . . .
H15A H 0.7326 0.2688 0.3695 0.083 Uiso 1 1 calc R U . . .
C16 C -0.0464(5) 0.42553(19) 0.13577(5) 0.0862(5) Uani 1 1 d . . . . .
H16A H -0.1155 0.4402 0.1079 0.129 Uiso 1 1 calc R U . . .
H16B H -0.1224 0.3423 0.1448 0.129 Uiso 1 1 calc R U . . .
H16C H 0.1827 0.4270 0.1373 0.129 Uiso 1 1 calc R U . . .
C17 C 1.2242(5) 0.1489(2) 0.52470(5) 0.0981(6) Uani 1 1 d . . . . .
H17A H 1.3482 0.0769 0.5349 0.147 Uiso 1 1 calc R U . . .
H17B H 1.0223 0.1511 0.5383 0.147 Uiso 1 1 calc R U . . .
H17C H 1.3371 0.2287 0.5299 0.147 Uiso 1 1 calc R U . . .
H1O1 H 0.156(6) 0.656(3) 0.3723(5) 0.157(11) Uiso 1 1 d D . . . .

loop_
_atom_site_aniso_label
_atom_site_aniso_U_11
_atom_site_aniso_U_22
_atom_site_aniso_U_33
_atom_site_aniso_U_23
_atom_site_aniso_U_13
_atom_site_aniso_U_12
O1 0.1108(10) 0.0641(7) 0.0781(8) -0.0163(6) -0.0011(7) 0.0064(6)
O2 0.1124(10) 0.0713(7) 0.0676(7) -0.0206(6) 0.0027(7) -0.0020(7)
O3 0.0982(8) 0.0755(7) 0.0644(7) 0.0088(6) -0.0133(6) 0.0110(6)
O4 0.1129(10) 0.0839(8) 0.0684(8) 0.0074(6) -0.0202(7) -0.0163(7)
C1 0.0696(9) 0.0504(8) 0.0615(9) 0.0033(6) -0.0045(7) 0.0010(7)
C2 0.0710(9) 0.0518(8) 0.0597(9) 0.0008(6) -0.0035(7) -0.0015(7)
C3 0.0645(9) 0.0567(8) 0.0624(9) 0.0085(7) -0.0026(7) -0.0051(7)
C4 0.0721(10) 0.0573(9) 0.0788(11) 0.0090(8) -0.0040(8) 0.0039(7)
C5 0.0685(9) 0.0532(8) 0.0797(11) -0.0034(7) 0.0070(8) 0.0007(7)
C6 0.0604(8) 0.0492(7) 0.0633(9) -0.0001(6) 0.0040(7) -0.0081(6)
C7 0.0680(9) 0.0526(8) 0.0662(9) -0.0056(7) 0.0096(7) -0.0105(7)
C8 0.0766(10) 0.0572(8) 0.0544(8) -0.0047(7) 0.0058(7) -0.0075(7)
C9 0.0711(9) 0.0609(9) 0.0588(9) -0.0066(7) 0.0102(7) -0.0160(7)
C10 0.0712(9) 0.0623(9) 0.0500(8) -0.0075(7) 0.0079(7) -0.0202(7)
C11 0.0821(11) 0.0740(10) 0.0551(9) -0.0120(8) 0.0060(8) -0.0165(8)
C12 0.0875(11) 0.0847(11) 0.0490(9) -0.0059(8) -0.0008(8) -0.0249(9)
C13 0.0786(10) 0.0715(10) 0.0570(9) 0.0041(8) -0.0061(8) -0.0242(8)
C14 0.0912(12) 0.0681(10) 0.0595(9) -0.0055(8) -0.0049(8) -0.0085(9)
C15 0.0901(11) 0.0684(10) 0.0493(8) -0.0073(7) -0.0034(8) -0.0138(8)
C16 0.1053(14) 0.0912(12) 0.0619(10) 0.0019(9) -0.0103(9) 0.0113(11)
C17 0.1164(16) 0.1109(15) 0.0664(11) 0.0136(10) -0.0226(11) -0.0227(12)

loop_
_atom_type_symbol
_atom_type_description
_atom_type_scat_dispersion_real
_atom_type_scat_dispersion_imag
_atom_type_scat_source
C C 0.0033 0.0016 'International Tables Vol C Tables 4.2.6.8 and 6.1.1.4'
H H 0.0000 0.0000 'International Tables Vol C Tables 4.2.6.8 and 6.1.1.4'
O O 0.0106 0.0060 'International Tables Vol C Tables 4.2.6.8 and 6.1.1.4'

loop_
_geom_angle_atom_site_label_1
_geom_angle_atom_site_label_2
_geom_angle_atom_site_label_3
_geom_angle
_geom_angle_site_symmetry_1
_geom_angle_site_symmetry_3
C7 O1 H1O1 103.0(18) . .
C3 O3 C16 118.07(12) . .
C13 O4 C17 118.74(15) . .
C2 C1 C6 122.20(13) . .
C2 C1 H1A 118.9 . .
C6 C1 H1A 118.9 . .
C1 C2 C3 119.41(14) . .
C1 C2 H2A 120.3 . .
C3 C2 H2A 120.3 . .
O3 C3 C4 116.24(13) . .
O3 C3 C2 124.31(14) . .
C4 C3 C2 119.45(14) . .
C5 C4 C3 120.54(14) . .
C5 C4 H4A 119.7 . .
C3 C4 H4A 119.7 . .
C4 C5 C6 121.33(14) . .
C4 C5 H5A 119.3 . .
C6 C5 H5A 119.3 . .
C1 C6 C5 117.06(14) . .
C1 C6 C7 122.92(13) . .
C5 C6 C7 119.99(13) . .
O1 C7 C8 120.13(14) . .
O1 C7 C6 116.49(14) . .
C8 C7 C6 123.37(13) . .
C7 C8 C9 121.76(14) . .
C7 C8 H8A 119.1 . .
C9 C8 H8A 119.1 . .
O2 C9 C8 119.41(15) . .
O2 C9 C10 117.10(13) . .
C8 C9 C10 123.49(14) . .
C11 C10 C15 117.02(15) . .
C11 C10 C9 120.11(15) . .
C15 C10 C9 122.87(13) . .
C12 C11 C10 122.05(17) . .
C12 C11 H11A 119.0 . .
C10 C11 H11A 119.0 . .
C13 C12 C11 119.44(15) . .
C13 C12 H12A 120.3 . .
C11 C12 H12A 120.3 . .
O4 C13 C12 124.89(14) . .
O4 C13 C14 115.65(16) . .
C12 C13 C14 119.46(16) . .
C15 C14 C13 120.57(17) . .
C15 C14 H14A 119.7 . .
C13 C14 H14A 119.7 . .
C14 C15 C10 121.45(14) . .
C14 C15 H15A 119.3 . .
C10 C15 H15A 119.3 . .
O3 C16 H16A 109.5 . .
O3 C16 H16B 109.5 . .
H16A C16 H16B 109.5 . .
O3 C16 H16C 109.5 . .
H16A C16 H16C 109.5 . .
H16B C16 H16C 109.5 . .
O4 C17 H17A 109.5 . .
O4 C17 H17B 109.5 . .
H17A C17 H17B 109.5 . .
O4 C17 H17C 109.5 . .
H17A C17 H17C 109.5 . .
H17B C17 H17C 109.5 . .

loop_
_geom_bond_atom_site_label_1
_geom_bond_atom_site_label_2
_geom_bond_distance
_geom_bond_site_symmetry_2
O1 C7 1.2869(18) .
O1 H1O1 0.943(16) .
O2 C9 1.2948(18) .
O3 C3 1.3526(17) .
O3 C16 1.416(2) .
O4 C13 1.361(2) .
O4 C17 1.420(2) .
C1 C2 1.374(2) .
C1 C6 1.383(2) .
C1 H1A 0.9300 .
C2 C3 1.381(2) .
C2 H2A 0.9300 .
C3 C4 1.377(2) .
C4 C5 1.365(2) .
C4 H4A 0.9300 .
C5 C6 1.392(2) .
C5 H5A 0.9300 .
C6 C7 1.465(2) .
C7 C8 1.389(2) .
C8 C9 1.390(2) .
C8 H8A 0.9300 .
C9 C10 1.463(2) .
C10 C11 1.380(2) .
C10 C15 1.389(2) .
C11 C12 1.378(2) .
C11 H11A 0.9300 .
C12 C13 1.374(2) .
C12 H12A 0.9300 .
C13 C14 1.375(2) .
C14 C15 1.361(2) .
C14 H14A 0.9300 .
C15 H15A 0.9300 .
C16 H16A 0.9600 .
C16 H16B 0.9600 .
C16 H16C 0.9600 .
C17 H17A 0.9600 .
C17 H17B 0.9600 .
C17 H17C 0.9600 .

loop_
_geom_hbond_atom_site_label_D
_geom_hbond_atom_site_label_H
_geom_hbond_atom_site_label_A
_geom_hbond_distance_DH
_geom_hbond_distance_HA
_geom_hbond_distance_DA
_geom_hbond_angle_DHA
_geom_hbond_site_symmetry_A
_geom_hbond_publ_flag
O1 H1O1 O2 0.944(18) 1.56(2) 2.4571(17) 158(3) . yes

loop_
_geom_torsion_atom_site_label_1
_geom_torsion_atom_site_label_2
_geom_torsion_atom_site_label_3
_geom_torsion_atom_site_label_4
_geom_torsion
_geom_torsion_site_symmetry_1
_geom_torsion_site_symmetry_2
_geom_torsion_site_symmetry_3
_geom_torsion_site_symmetry_4
C6 C1 C2 C3 -0.3(2) . . . .
C16 O3 C3 C4 176.05(15) . . . .
C16 O3 C3 C2 -4.2(2) . . . .
C1 C2 C3 O3 179.80(13) . . . .
C1 C2 C3 C4 -0.5(2) . . . .
O3 C3 C4 C5 -179.54(13) . . . .
C2 C3 C4 C5 0.7(2) . . . .
C3 C4 C5 C6 -0.2(2) . . . .
C2 C1 C6 C5 0.8(2) . . . .
C2 C1 C6 C7 -177.22(13) . . . .
C4 C5 C6 C1 -0.6(2) . . . .
C4 C5 C6 C7 177.53(13) . . . .
C1 C6 C7 O1 175.30(13) . . . .
C5 C6 C7 O1 -2.7(2) . . . .
C1 C6 C7 C8 -4.1(2) . . . .
C5 C6 C7 C8 177.90(14) . . . .
O1 C7 C8 C9 -0.5(2) . . . .
C6 C7 C8 C9 178.84(13) . . . .
C7 C8 C9 O2 0.1(2) . . . .
C7 C8 C9 C10 179.52(14) . . . .
O2 C9 C10 C11 4.0(2) . . . .
C8 C9 C10 C11 -175.40(14) . . . .
O2 C9 C10 C15 -176.74(14) . . . .
C8 C9 C10 C15 3.9(2) . . . .
C15 C10 C11 C12 -0.6(2) . . . .
C9 C10 C11 C12 178.75(14) . . . .
C10 C11 C12 C13 0.6(2) . . . .
C17 O4 C13 C12 3.2(2) . . . .
C17 O4 C13 C14 -177.00(15) . . . .
C11 C12 C13 O4 179.70(15) . . . .
C11 C12 C13 C14 -0.1(2) . . . .
O4 C13 C14 C15 179.74(14) . . . .
C12 C13 C14 C15 -0.4(2) . . . .
C13 C14 C15 C10 0.5(3) . . . .
C11 C10 C15 C14 0.0(2) . . . .
C9 C10 C15 C14 -179.29(15) . . . .
